data_7024901
loop_
_publ_author_name
'Wheaton, Craig A.'
'Hayes, Paul G.'

_publ_section_title
;
 Cationic organozinc complexes of a bis(phosphinimine) pincer ligand:
 synthesis, structural and polymerization studies.
;
_journal_issue 16
_journal_name_full 'Dalton transactions (Cambridge, England : 2003)'
_journal_page_first 3861
_journal_page_last 3869
_journal_paper_doi 10.1039/b922543a
_journal_volume 39
_journal_year 2010
_chemical_formula_sum 'C90 H78 B Br N2 O P2 Zn'
_chemical_formula_weight 1421.57
_chemical_name_systematic
;
?
;
_space_group_IT_number 14
_symmetry_cell_setting monoclinic
_symmetry_space_group_name_Hall '-P 2ybc'
_symmetry_space_group_name_H-M 'P 1 21/c 1'
_atom_sites_solution_hydrogens geom
_atom_sites_solution_primary direct
_atom_sites_solution_secondary difmap
_audit_creation_method SHELXL-97
_cell_angle_alpha 90.00
_cell_angle_beta 100.5040(10)
_cell_angle_gamma 90.00
_cell_formula_units_Z 4
_cell_length_a 17.7836(9)
_cell_length_b 21.8185(11)
_cell_length_c 19.8868(10)
_cell_measurement_temperature 173(2)
_cell_volume 7587.0(7)
_computing_structure_refinement 'SHELXL-97 (Sheldrick, 1997)'
_computing_structure_solution 'SHELXS-97 (Sheldrick, 1990)'
_diffrn_ambient_temperature 173(2)
_diffrn_measured_fraction_theta_full 1.000
_diffrn_measured_fraction_theta_max 1.000
_diffrn_radiation_monochromator graphite
_diffrn_radiation_source 'fine-focus sealed tube'
_diffrn_radiation_type MoK\a
_diffrn_radiation_wavelength 0.71073
_diffrn_reflns_av_R_equivalents 0.0398
_diffrn_reflns_av_sigmaI/netI 0.0289
_diffrn_reflns_limit_h_max 21
_diffrn_reflns_limit_h_min -21
_diffrn_reflns_limit_k_max 25
_diffrn_reflns_limit_k_min -25
_diffrn_reflns_limit_l_max 23
_diffrn_reflns_limit_l_min -23
_diffrn_reflns_number 90924
_diffrn_reflns_theta_full 25.03
_diffrn_reflns_theta_max 25.03
_diffrn_reflns_theta_min 2.08
_exptl_absorpt_coefficient_mu 0.941
_exptl_absorpt_correction_T_max 0.7456
_exptl_absorpt_correction_T_min 0.6530
_exptl_absorpt_correction_type multi-scan
_exptl_crystal_colour Colourless
_exptl_crystal_density_diffrn 1.245
_exptl_crystal_density_method 'not measured'
_exptl_crystal_description Block
_exptl_crystal_F_000 2960
_exptl_crystal_size_max 0.56
_exptl_crystal_size_mid 0.52
_exptl_crystal_size_min 0.39
_platon_squeeze_details
;
;
_refine_diff_density_max 1.017
_refine_diff_density_min -0.767
_refine_diff_density_rms 0.061
_refine_ls_extinction_method none
_refine_ls_goodness_of_fit_ref 1.051
_refine_ls_hydrogen_treatment constr
_refine_ls_matrix_type full
_refine_ls_number_parameters 877
_refine_ls_number_reflns 13399
_refine_ls_number_restraints 0
_refine_ls_restrained_S_all 1.051
_refine_ls_R_factor_all 0.0634
_refine_ls_R_factor_gt 0.0492
_refine_ls_shift/su_max 0.011
_refine_ls_shift/su_mean 0.000
_refine_ls_structure_factor_coef Fsqd
_refine_ls_weighting_details 'calc w=1/[\s^2^(Fo^2^)+(0.0712P)^2^+7.1680P] where P=(Fo^2^+2Fc^2^)/3'
_refine_ls_weighting_scheme calc
_refine_ls_wR_factor_gt 0.1337
_refine_ls_wR_factor_ref 0.1410
_reflns_number_gt 10529
_reflns_number_total 13399
_reflns_threshold_expression >2sigma(I)
_cod_data_source_file b922543a.txt
_cod_data_source_block 4
_cod_depositor_comments
;
The following automatic conversions were performed:

'_symmetry_cell_setting' value 'Monoclinic' changed to 'monoclinic'
according to /home/saulius/struct/CIF-dictionaries/cif_core.dic
dictionary named 'cif_core.dic' version 2.4.2 from 2011-04-26.

Automatic conversion script
Id: cif_fix_values 1891 2012-01-12 08:04:46Z andrius 
;
_cod_original_sg_symbol_H-M P2(1)/c
_cod_database_code 7024901

loop_
_symmetry_equiv_pos_as_xyz
'x, y, z'
'-x, y+1/2, -z+1/2'
'-x, -y, -z'
'x, -y-1/2, z-1/2'

loop_
_atom_site_label
_atom_site_type_symbol
_atom_site_fract_x
_atom_site_fract_y
_atom_site_fract_z
_atom_site_U_iso_or_equiv
_atom_site_adp_type
_atom_site_occupancy
_atom_site_symmetry_multiplicity
_atom_site_calc_flag
_atom_site_refinement_flags
Zn1 Zn 0.75212(2) 0.680269(18) 0.567308(18) 0.03784(12) Uani 1 1 d .
P1 P 0.56870(4) 0.71021(3) 0.54950(4) 0.02529(16) Uani 1 1 d .
O1 O 0.65436(11) 0.66067(9) 0.68610(9) 0.0289(4) Uani 1 1 d .
N1 N 0.63886(13) 0.67059(10) 0.53327(11) 0.0276(5) Uani 1 1 d .
C1 C 0.57692(16) 0.66992(12) 0.68198(14) 0.0276(6) Uani 1 1 d .
B1 B 0.27487(19) 0.59458(15) 0.02738(16) 0.0286(7) Uani 1 1 d .
P2 P 0.82308(4) 0.62438(3) 0.71800(4) 0.03057(18) Uani 1 1 d .
N2 N 0.81791(13) 0.67664(11) 0.66095(12) 0.0312(5) Uani 1 1 d .
C2 C 0.52858(16) 0.68669(12) 0.62231(14) 0.0275(6) Uani 1 1 d .
C3 C 0.45186(17) 0.69359(13) 0.62795(16) 0.0330(7) Uani 1 1 d .
H3 H 0.4154 0.7041 0.5886 0.040 Uiso 1 1 calc R
C4 C 0.42785(18) 0.68534(13) 0.69021(17) 0.0374(7) Uani 1 1 d .
H4 H 0.3752 0.6901 0.6922 0.045 Uiso 1 1 calc R
C5 C 0.47852(18) 0.67052(13) 0.74900(16) 0.0356(7) Uani 1 1 d .
H5 H 0.4613 0.6659 0.7912 0.043 Uiso 1 1 calc R
C6 C 0.55528(17) 0.66246(12) 0.74539(14) 0.0304(6) Uani 1 1 d .
C7 C 0.62531(17) 0.64806(12) 0.79276(14) 0.0309(6) Uani 1 1 d .
C8 C 0.6460(2) 0.63536(13) 0.86238(15) 0.0399(8) Uani 1 1 d .
H8 H 0.6087 0.6353 0.8910 0.048 Uiso 1 1 calc R
C9 C 0.7217(2) 0.62288(14) 0.88900(16) 0.0435(8) Uani 1 1 d .
H9 H 0.7364 0.6154 0.9366 0.052 Uiso 1 1 calc R
C10 C 0.7771(2) 0.62103(14) 0.84751(15) 0.0388(7) Uani 1 1 d .
H10 H 0.8285 0.6115 0.8673 0.047 Uiso 1 1 calc R
C11 C 0.75846(17) 0.63291(13) 0.77777(14) 0.0315(6) Uani 1 1 d .
C12 C 0.68253(17) 0.64715(12) 0.75349(13) 0.0297(6) Uani 1 1 d .
C13 C 0.48946(16) 0.71125(13) 0.47925(14) 0.0286(6) Uani 1 1 d .
C14 C 0.45734(17) 0.65572(14) 0.45463(16) 0.0376(7) Uani 1 1 d .
H14 H 0.4738 0.6187 0.4779 0.045 Uiso 1 1 calc R
C15 C 0.40162(19) 0.65433(18) 0.39643(18) 0.0494(9) Uani 1 1 d .
H15 H 0.3811 0.6162 0.3786 0.059 Uiso 1 1 calc R
C16 C 0.37598(19) 0.7080(2) 0.36439(17) 0.0516(9) Uani 1 1 d .
H16 H 0.3377 0.7069 0.3243 0.062 Uiso 1 1 calc R
C17 C 0.40503(19) 0.76320(18) 0.38967(16) 0.0456(9) Uani 1 1 d .
H17 H 0.3852 0.8002 0.3683 0.055 Uiso 1 1 calc R
C18 C 0.46324(18) 0.76524(14) 0.44640(15) 0.0354(7) Uani 1 1 d .
H18 H 0.4850 0.8034 0.4627 0.043 Uiso 1 1 calc R
C19 C 0.59937(16) 0.78733(12) 0.57146(14) 0.0280(6) Uani 1 1 d .
C20 C 0.66225(19) 0.81181(14) 0.54764(15) 0.0370(7) Uani 1 1 d .
H20 H 0.6895 0.7876 0.5205 0.044 Uiso 1 1 calc R
C21 C 0.6845(2) 0.87155(15) 0.56390(17) 0.0449(8) Uani 1 1 d .
H21 H 0.7283 0.8878 0.5491 0.054 Uiso 1 1 calc R
C22 C 0.6436(2) 0.90782(14) 0.60155(17) 0.0440(8) Uani 1 1 d .
H22 H 0.6587 0.9490 0.6119 0.053 Uiso 1 1 calc R
C23 C 0.5808(2) 0.88397(14) 0.62390(17) 0.0437(8) Uani 1 1 d .
H23 H 0.5522 0.9090 0.6491 0.052 Uiso 1 1 calc R
C24 C 0.55918(18) 0.82398(14) 0.60994(16) 0.0358(7) Uani 1 1 d .
H24 H 0.5166 0.8076 0.6267 0.043 Uiso 1 1 calc R
C25 C 0.62659(15) 0.62368(12) 0.48066(14) 0.0285(6) Uani 1 1 d .
C26 C 0.62778(16) 0.63885(13) 0.41219(15) 0.0319(6) Uani 1 1 d .
C27 C 0.61729(18) 0.59212(15) 0.36391(16) 0.0414(8) Uani 1 1 d .
H27 H 0.6182 0.6020 0.3175 0.050 Uiso 1 1 calc R
C28 C 0.6055(2) 0.53170(15) 0.38081(18) 0.0458(8) Uani 1 1 d .
C29 C 0.60413(18) 0.51815(14) 0.44797(18) 0.0425(8) Uani 1 1 d .
H29 H 0.5962 0.4769 0.4601 0.051 Uiso 1 1 calc R
C30 C 0.61397(17) 0.56277(13) 0.49907(15) 0.0335(7) Uani 1 1 d .
C31 C 0.60635(19) 0.54595(14) 0.57057(16) 0.0416(8) Uani 1 1 d .
H31A H 0.5567 0.5599 0.5793 0.062 Uiso 1 1 calc R
H31B H 0.6474 0.5656 0.6030 0.062 Uiso 1 1 calc R
H31C H 0.6101 0.5014 0.5761 0.062 Uiso 1 1 calc R
C32 C 0.63826(19) 0.70314(14) 0.38931(15) 0.0388(7) Uani 1 1 d .
H32A H 0.5934 0.7277 0.3942 0.058 Uiso 1 1 calc R
H32B H 0.6441 0.7029 0.3413 0.058 Uiso 1 1 calc R
H32C H 0.6841 0.7209 0.4175 0.058 Uiso 1 1 calc R
C33 C 0.5923(3) 0.48204(18) 0.3260(2) 0.0693(12) Uani 1 1 d .
H33A H 0.6261 0.4472 0.3406 0.104 Uiso 1 1 calc R
H33B H 0.6034 0.4985 0.2830 0.104 Uiso 1 1 calc R
H33C H 0.5389 0.4685 0.3191 0.104 Uiso 1 1 calc R
C34 C 0.79812(17) 0.55168(13) 0.67704(16) 0.0343(7) Uani 1 1 d .
C35 C 0.76961(18) 0.50494(13) 0.71318(17) 0.0389(7) Uani 1 1 d .
H35 H 0.7597 0.5123 0.7578 0.047 Uiso 1 1 calc R
C36 C 0.7559(2) 0.44782(15) 0.6836(2) 0.0505(9) Uani 1 1 d .
H36 H 0.7370 0.4156 0.7080 0.061 Uiso 1 1 calc R
C37 C 0.7698(2) 0.43766(17) 0.6184(2) 0.0644(11) Uani 1 1 d .
H37 H 0.7594 0.3985 0.5979 0.077 Uiso 1 1 calc R
C38 C 0.7986(2) 0.48360(19) 0.5826(2) 0.0638(11) Uani 1 1 d .
H38 H 0.8085 0.4760 0.5380 0.077 Uiso 1 1 calc R
C39 C 0.8131(2) 0.54101(16) 0.61228(18) 0.0478(8) Uani 1 1 d .
H39 H 0.8332 0.5728 0.5881 0.057 Uiso 1 1 calc R
C40 C 0.91589(17) 0.61574(14) 0.77051(16) 0.0369(7) Uani 1 1 d .
C41 C 0.9451(2) 0.66320(16) 0.81348(18) 0.0484(9) Uani 1 1 d .
H41 H 0.9173 0.7004 0.8136 0.058 Uiso 1 1 calc R
C42 C 1.0154(2) 0.65620(18) 0.85651(19) 0.0548(10) Uani 1 1 d .
H42 H 1.0354 0.6888 0.8860 0.066 Uiso 1 1 calc R
C43 C 1.0560(2) 0.60325(19) 0.8570(2) 0.0559(10) Uani 1 1 d .
H43 H 1.1033 0.5986 0.8876 0.067 Uiso 1 1 calc R
C44 C 1.02859(19) 0.55688(17) 0.8135(2) 0.0531(9) Uani 1 1 d .
H44 H 1.0577 0.5204 0.8128 0.064 Uiso 1 1 calc R
C45 C 0.95820(18) 0.56271(15) 0.77001(18) 0.0437(8) Uani 1 1 d .
H45 H 0.9392 0.5302 0.7399 0.052 Uiso 1 1 calc R
C46 C 0.86951(16) 0.72922(13) 0.67167(15) 0.0336(7) Uani 1 1 d .
C47 C 0.94153(17) 0.72549(15) 0.65259(17) 0.0402(8) Uani 1 1 d .
C48 C 0.9876(2) 0.77680(17) 0.6595(2) 0.0527(10) Uani 1 1 d .
H48 H 1.0364 0.7744 0.6465 0.063 Uiso 1 1 calc R
C49 C 0.9651(2) 0.83129(16) 0.6844(2) 0.0614(11) Uani 1 1 d .
C50 C 0.8942(2) 0.83405(15) 0.7033(2) 0.0526(10) Uani 1 1 d .
H50 H 0.8781 0.8715 0.7206 0.063 Uiso 1 1 calc R
C51 C 0.84522(18) 0.78332(14) 0.69776(16) 0.0391(7) Uani 1 1 d .
C52 C 0.97064(19) 0.66799(17) 0.62471(19) 0.0488(9) Uani 1 1 d .
H52A H 1.0211 0.6757 0.6133 0.073 Uiso 1 1 calc R
H52B H 0.9351 0.6552 0.5835 0.073 Uiso 1 1 calc R
H52C H 0.9747 0.6355 0.6592 0.073 Uiso 1 1 calc R
C53 C 1.0163(3) 0.8873(2) 0.6893(4) 0.103(2) Uani 1 1 d .
H53A H 0.9928 0.9182 0.6563 0.154 Uiso 1 1 calc R
H53B H 1.0663 0.8756 0.6791 0.154 Uiso 1 1 calc R
H53C H 1.0230 0.9043 0.7356 0.154 Uiso 1 1 calc R
C54 C 0.77067(19) 0.78846(15) 0.72237(18) 0.0443(8) Uani 1 1 d .
H54A H 0.7304 0.7680 0.6899 0.066 Uiso 1 1 calc R
H54B H 0.7575 0.8318 0.7260 0.066 Uiso 1 1 calc R
H54C H 0.7753 0.7690 0.7673 0.066 Uiso 1 1 calc R
C55 C 0.8132(2) 0.6914(2) 0.49654(19) 0.0604(11) Uani 1 1 d .
C56 C 0.8498(3) 0.7426(2) 0.4917(2) 0.0694(12) Uani 1 1 d .
H56 H 0.8424 0.7756 0.5210 0.083 Uiso 1 1 calc R
C57 C 0.9004(3) 0.7512(3) 0.4447(3) 0.0844(15) Uani 1 1 d .
H57 H 0.9268 0.7888 0.4430 0.101 Uiso 1 1 calc R
C58 C 0.9099(3) 0.7027(3) 0.4012(3) 0.0962(18) Uani 1 1 d .
H58 H 0.9437 0.7074 0.3696 0.115 Uiso 1 1 calc R
C59 C 0.8707(3) 0.6472(3) 0.4032(3) 0.0885(15) Uani 1 1 d .
H59 H 0.8763 0.6144 0.3732 0.106 Uiso 1 1 calc R
C60 C 0.8222(3) 0.6423(2) 0.4521(2) 0.0729(12) Uani 1 1 d .
H60 H 0.7952 0.6051 0.4552 0.088 Uiso 1 1 calc R
C61 C 0.32679(16) 0.59206(13) 0.10480(14) 0.0285(6) Uani 1 1 d .
C62 C 0.35732(17) 0.64307(14) 0.14257(15) 0.0335(7) Uani 1 1 d .
H62 H 0.3451 0.6827 0.1239 0.040 Uiso 1 1 calc R
C63 C 0.40473(18) 0.63859(15) 0.20607(16) 0.0393(7) Uani 1 1 d .
H63 H 0.4240 0.6747 0.2299 0.047 Uiso 1 1 calc R
C64 C 0.42393(19) 0.58175(15) 0.23463(16) 0.0403(7) Uani 1 1 d .
H64 H 0.4564 0.5783 0.2781 0.048 Uiso 1 1 calc R
C65 C 0.39535(19) 0.53033(15) 0.19923(16) 0.0417(8) Uani 1 1 d .
H65 H 0.4082 0.4909 0.2183 0.050 Uiso 1 1 calc R
C66 C 0.34782(18) 0.53534(14) 0.13573(16) 0.0376(7) Uani 1 1 d .
H66 H 0.3289 0.4989 0.1124 0.045 Uiso 1 1 calc R
C67 C 0.33087(16) 0.58386(12) -0.02893(14) 0.0279(6) Uani 1 1 d .
C68 C 0.40814(17) 0.56845(13) -0.01170(15) 0.0329(6) Uani 1 1 d .
H68 H 0.4305 0.5649 0.0353 0.039 Uiso 1 1 calc R
C69 C 0.45396(19) 0.55800(14) -0.06057(17) 0.0401(7) Uani 1 1 d .
H69 H 0.5064 0.5479 -0.0464 0.048 Uiso 1 1 calc R
C70 C 0.4235(2) 0.56220(14) -0.12930(17) 0.0419(8) Uani 1 1 d .
H70 H 0.4541 0.5543 -0.1628 0.050 Uiso 1 1 calc R
C71 C 0.3468(2) 0.57823(14) -0.14843(16) 0.0398(8) Uani 1 1 d .
H71 H 0.3247 0.5817 -0.1955 0.048 Uiso 1 1 calc R
C72 C 0.30272(18) 0.58917(13) -0.09927(15) 0.0348(7) Uani 1 1 d .
H72 H 0.2508 0.6009 -0.1138 0.042 Uiso 1 1 calc R
C73 C 0.20929(16) 0.54085(13) 0.02068(14) 0.0296(6) Uani 1 1 d .
C74 C 0.19316(17) 0.49844(13) -0.03256(16) 0.0353(7) Uani 1 1 d .
H74 H 0.2233 0.4993 -0.0674 0.042 Uiso 1 1 calc R
C75 C 0.13501(18) 0.45498(15) -0.03710(19) 0.0449(8) Uani 1 1 d .
H75 H 0.1270 0.4266 -0.0739 0.054 Uiso 1 1 calc R
C76 C 0.08903(19) 0.45316(16) 0.0118(2) 0.0500(9) Uani 1 1 d .
H76 H 0.0484 0.4244 0.0084 0.060 Uiso 1 1 calc R
C77 C 0.10315(18) 0.49364(17) 0.06558(19) 0.0481(9) Uani 1 1 d .
H77 H 0.0721 0.4928 0.0997 0.058 Uiso 1 1 calc R
C78 C 0.16241(18) 0.53566(15) 0.07046(16) 0.0401(7) Uani 1 1 d .
H78 H 0.1718 0.5621 0.1090 0.048 Uiso 1 1 calc R
C79 C 0.23352(17) 0.66243(13) 0.01293(14) 0.0311(6) Uani 1 1 d .
C80 C 0.15687(18) 0.67546(15) 0.01367(15) 0.0377(7) Uani 1 1 d .
H80 H 0.1243 0.6432 0.0229 0.045 Uiso 1 1 calc R
C81 C 0.1260(2) 0.73445(17) 0.00138(17) 0.0506(9) Uani 1 1 d .
H81 H 0.0735 0.7413 0.0024 0.061 Uiso 1 1 calc R
C82 C 0.1710(2) 0.78230(16) -0.01215(17) 0.0519(9) Uani 1 1 d .
H82 H 0.1501 0.8222 -0.0207 0.062 Uiso 1 1 calc R
C83 C 0.2471(2) 0.77132(15) -0.01310(18) 0.0501(9) Uani 1 1 d .
H83 H 0.2792 0.8040 -0.0220 0.060 Uiso 1 1 calc R
C84 C 0.2770(2) 0.71298(14) -0.00111(16) 0.0395(7) Uani 1 1 d .
H84 H 0.3296 0.7068 -0.0024 0.047 Uiso 1 1 calc R
C1S C 0.17995(16) 0.82538(10) 0.25947(13) 0.0680(12) Uani 1 1 d G
H1S H 0.1720 0.8652 0.2763 0.082 Uiso 1 1 calc R
C2S C 0.17005(16) 0.77398(14) 0.29822(10) 0.0745(13) Uani 1 1 d G
H2S H 0.1553 0.7786 0.3415 0.089 Uiso 1 1 calc R
C3S C 0.18171(15) 0.71578(11) 0.27362(12) 0.0648(11) Uani 1 1 d G
H3S H 0.1750 0.6806 0.3001 0.078 Uiso 1 1 calc R
C4S C 0.20326(14) 0.70897(9) 0.21027(13) 0.0554(10) Uani 1 1 d G
H4S H 0.2112 0.6692 0.1935 0.066 Uiso 1 1 calc R
C5S C 0.21315(13) 0.76038(11) 0.17152(10) 0.0515(9) Uani 1 1 d G
H5S H 0.2279 0.7557 0.1282 0.062 Uiso 1 1 calc R
C6S C 0.20150(14) 0.81858(10) 0.19612(12) 0.0559(10) Uani 1 1 d G
Br1 Br 0.21338(3) 0.88782(2) 0.14467(3) 0.08479(18) Uani 1 1 d .

loop_
_atom_site_aniso_label
_atom_site_aniso_U_11
_atom_site_aniso_U_22
_atom_site_aniso_U_33
_atom_site_aniso_U_23
_atom_site_aniso_U_13
_atom_site_aniso_U_12
Zn1 0.0296(2) 0.0499(2) 0.0325(2) -0.00720(16) 0.00164(14) -0.00586(16)
P1 0.0268(4) 0.0218(3) 0.0263(4) -0.0005(3) 0.0022(3) -0.0037(3)
O1 0.0267(10) 0.0352(11) 0.0243(9) 0.0016(8) 0.0032(8) -0.0015(8)
N1 0.0295(13) 0.0251(12) 0.0269(12) -0.0042(9) 0.0016(10) -0.0017(10)
C1 0.0268(15) 0.0233(14) 0.0331(15) -0.0025(11) 0.0069(12) -0.0031(11)
B1 0.0310(17) 0.0267(16) 0.0286(16) 0.0007(13) 0.0070(13) 0.0038(13)
P2 0.0283(4) 0.0262(4) 0.0344(4) -0.0009(3) -0.0017(3) -0.0021(3)
N2 0.0272(12) 0.0309(13) 0.0331(13) -0.0020(10) -0.0009(10) -0.0049(10)
C2 0.0294(15) 0.0218(13) 0.0317(15) -0.0003(11) 0.0070(12) -0.0047(11)
C3 0.0293(16) 0.0264(14) 0.0427(17) 0.0032(12) 0.0046(13) -0.0006(12)
C4 0.0331(16) 0.0299(15) 0.0534(19) 0.0033(14) 0.0193(15) 0.0006(13)
C5 0.0425(18) 0.0264(15) 0.0429(17) 0.0015(13) 0.0210(14) 0.0017(13)
C6 0.0424(17) 0.0188(13) 0.0315(15) 0.0010(11) 0.0109(13) -0.0004(12)
C7 0.0440(17) 0.0203(13) 0.0290(15) -0.0011(11) 0.0081(13) -0.0009(12)
C8 0.064(2) 0.0265(15) 0.0310(16) 0.0007(12) 0.0141(15) 0.0023(15)
C9 0.067(2) 0.0358(17) 0.0255(15) 0.0028(13) 0.0026(15) 0.0030(16)
C10 0.050(2) 0.0307(16) 0.0313(16) -0.0006(12) -0.0037(14) 0.0012(14)
C11 0.0387(17) 0.0243(14) 0.0298(15) -0.0022(11) 0.0016(12) -0.0034(12)
C12 0.0400(17) 0.0239(14) 0.0234(14) -0.0011(11) 0.0015(12) -0.0034(12)
C13 0.0288(15) 0.0301(15) 0.0271(14) 0.0001(11) 0.0054(11) 0.0023(12)
C14 0.0289(16) 0.0362(17) 0.0455(18) -0.0049(14) 0.0013(13) 0.0009(13)
C15 0.0335(18) 0.064(2) 0.0460(19) -0.0180(17) -0.0045(15) 0.0016(16)
C16 0.0332(18) 0.088(3) 0.0310(17) -0.0050(18) -0.0010(14) 0.0142(19)
C17 0.0371(18) 0.066(2) 0.0363(17) 0.0198(17) 0.0138(14) 0.0215(17)
C18 0.0376(17) 0.0359(16) 0.0357(16) 0.0061(13) 0.0141(13) 0.0089(13)
C19 0.0335(16) 0.0233(14) 0.0268(14) -0.0015(11) 0.0042(12) -0.0044(12)
C20 0.0466(19) 0.0329(16) 0.0346(16) -0.0068(13) 0.0154(14) -0.0088(14)
C21 0.060(2) 0.0355(17) 0.0441(18) -0.0070(14) 0.0211(16) -0.0217(16)
C22 0.062(2) 0.0252(15) 0.0455(19) -0.0054(14) 0.0109(16) -0.0123(15)
C23 0.054(2) 0.0302(16) 0.0482(19) -0.0106(14) 0.0129(16) -0.0013(15)
C24 0.0346(17) 0.0328(16) 0.0417(17) -0.0052(13) 0.0114(13) -0.0031(13)
C25 0.0243(14) 0.0265(14) 0.0324(15) -0.0055(11) -0.0007(11) 0.0003(11)
C26 0.0300(15) 0.0304(15) 0.0331(15) -0.0039(12) 0.0000(12) 0.0033(12)
C27 0.0386(18) 0.049(2) 0.0343(17) -0.0127(14) -0.0003(14) 0.0054(15)
C28 0.0452(19) 0.0348(17) 0.052(2) -0.0194(15) -0.0058(16) 0.0080(15)
C29 0.0422(18) 0.0240(15) 0.055(2) -0.0059(14) -0.0067(15) 0.0028(13)
C30 0.0294(15) 0.0269(15) 0.0403(17) -0.0025(13) -0.0039(13) 0.0011(12)
C31 0.0450(19) 0.0303(16) 0.0467(19) 0.0069(14) 0.0011(15) -0.0046(14)
C32 0.0461(19) 0.0414(17) 0.0291(15) 0.0012(13) 0.0077(14) 0.0027(14)
C33 0.081(3) 0.048(2) 0.069(3) -0.032(2) -0.010(2) 0.013(2)
C34 0.0282(15) 0.0291(15) 0.0434(17) -0.0057(13) 0.0002(13) -0.0017(12)
C35 0.0381(17) 0.0290(16) 0.0473(18) -0.0003(14) 0.0019(14) -0.0036(13)
C36 0.049(2) 0.0308(17) 0.071(3) -0.0045(17) 0.0082(18) -0.0072(15)
C37 0.074(3) 0.0344(19) 0.088(3) -0.023(2) 0.023(2) -0.0126(19)
C38 0.075(3) 0.057(2) 0.064(2) -0.029(2) 0.026(2) -0.015(2)
C39 0.049(2) 0.0410(19) 0.056(2) -0.0101(16) 0.0162(17) -0.0082(16)
C40 0.0303(16) 0.0350(16) 0.0420(17) 0.0087(13) -0.0027(13) -0.0045(13)
C41 0.044(2) 0.0444(19) 0.050(2) 0.0018(16) -0.0091(16) 0.0013(15)
C42 0.044(2) 0.060(2) 0.053(2) 0.0016(18) -0.0117(17) -0.0125(18)
C43 0.0292(18) 0.071(3) 0.063(2) 0.031(2) -0.0042(16) -0.0017(17)
C44 0.0317(18) 0.051(2) 0.074(3) 0.0234(19) 0.0041(17) 0.0012(16)
C45 0.0318(17) 0.0376(17) 0.061(2) 0.0096(16) 0.0054(15) -0.0005(14)
C46 0.0294(15) 0.0309(15) 0.0359(16) 0.0065(12) -0.0062(12) -0.0051(12)
C47 0.0270(16) 0.0437(18) 0.0461(18) 0.0111(15) -0.0036(13) -0.0023(13)
C48 0.0318(18) 0.050(2) 0.071(2) 0.0249(18) -0.0048(16) -0.0074(15)
C49 0.040(2) 0.039(2) 0.096(3) 0.022(2) -0.014(2) -0.0101(16)
C50 0.048(2) 0.0296(17) 0.070(2) 0.0060(16) -0.0141(18) -0.0037(15)
C51 0.0375(17) 0.0335(17) 0.0403(17) 0.0052(13) -0.0092(14) -0.0029(13)
C52 0.0307(17) 0.059(2) 0.057(2) 0.0079(17) 0.0076(15) 0.0022(16)
C53 0.055(3) 0.044(2) 0.195(6) 0.026(3) -0.013(3) -0.019(2)
C54 0.0455(19) 0.0342(17) 0.050(2) -0.0069(15) -0.0001(15) 0.0003(14)
C55 0.0342(19) 0.106(3) 0.040(2) 0.000(2) 0.0038(15) -0.008(2)
C56 0.081(3) 0.080(3) 0.046(2) 0.019(2) 0.009(2) 0.010(3)
C57 0.070(3) 0.099(4) 0.091(4) 0.028(3) 0.032(3) 0.008(3)
C58 0.097(4) 0.104(4) 0.101(4) 0.036(3) 0.054(3) 0.024(3)
C59 0.095(4) 0.103(4) 0.072(3) 0.021(3) 0.027(3) 0.016(3)
C60 0.059(3) 0.098(3) 0.064(3) 0.013(3) 0.016(2) 0.008(2)
C61 0.0283(15) 0.0307(15) 0.0284(14) 0.0005(12) 0.0104(12) 0.0009(12)
C62 0.0366(17) 0.0330(16) 0.0325(15) 0.0004(12) 0.0107(13) 0.0027(13)
C63 0.0401(18) 0.0428(18) 0.0349(17) -0.0099(14) 0.0068(14) -0.0012(14)
C64 0.0412(18) 0.0494(19) 0.0285(16) 0.0004(14) 0.0013(13) 0.0015(15)
C65 0.0435(19) 0.0388(18) 0.0401(18) 0.0098(14) 0.0005(14) -0.0008(14)
C66 0.0425(18) 0.0310(16) 0.0367(16) 0.0005(13) 0.0003(14) 0.0003(13)
C67 0.0326(15) 0.0210(13) 0.0312(15) 0.0002(11) 0.0083(12) 0.0008(11)
C68 0.0363(17) 0.0291(15) 0.0340(16) 0.0012(12) 0.0081(13) 0.0020(13)
C69 0.0354(17) 0.0331(16) 0.056(2) 0.0071(14) 0.0186(15) 0.0079(13)
C70 0.056(2) 0.0305(16) 0.0469(19) 0.0056(14) 0.0304(16) 0.0071(15)
C71 0.058(2) 0.0329(16) 0.0310(16) 0.0058(13) 0.0143(15) 0.0053(15)
C72 0.0379(17) 0.0318(16) 0.0340(16) 0.0024(13) 0.0052(13) 0.0056(13)
C73 0.0262(15) 0.0276(14) 0.0338(15) 0.0062(12) 0.0026(12) 0.0063(12)
C74 0.0311(16) 0.0318(16) 0.0405(17) 0.0047(13) -0.0001(13) 0.0064(13)
C75 0.0351(18) 0.0360(17) 0.057(2) 0.0026(15) -0.0081(16) 0.0002(14)
C76 0.0273(17) 0.0434(19) 0.074(3) 0.0195(18) -0.0041(17) -0.0032(14)
C77 0.0308(17) 0.057(2) 0.059(2) 0.0206(18) 0.0125(16) 0.0038(16)
C78 0.0345(17) 0.0463(18) 0.0402(17) 0.0062(14) 0.0086(14) 0.0048(14)
C79 0.0373(16) 0.0325(15) 0.0233(14) -0.0017(12) 0.0048(12) 0.0055(13)
C80 0.0323(16) 0.0411(17) 0.0376(17) -0.0061(13) 0.0002(13) 0.0069(14)
C81 0.043(2) 0.058(2) 0.0457(19) -0.0111(17) -0.0054(16) 0.0230(17)
C82 0.076(3) 0.0354(19) 0.0412(19) 0.0011(15) 0.0022(18) 0.0229(18)
C83 0.074(3) 0.0334(17) 0.047(2) 0.0080(15) 0.0237(18) 0.0095(17)
C84 0.0469(19) 0.0351(17) 0.0409(17) 0.0047(14) 0.0199(15) 0.0071(14)
C1S 0.061(3) 0.085(3) 0.054(2) -0.026(2) 0.001(2) 0.020(2)
C2S 0.064(3) 0.105(4) 0.055(3) -0.011(3) 0.013(2) 0.029(3)
C3S 0.045(2) 0.086(3) 0.060(3) 0.001(2) 0.0024(19) 0.015(2)
C4S 0.039(2) 0.070(3) 0.056(2) -0.015(2) 0.0041(17) 0.0074(18)
C5S 0.0327(18) 0.070(3) 0.050(2) -0.0185(19) 0.0024(15) 0.0035(17)
C6S 0.0360(19) 0.069(3) 0.057(2) -0.0155(19) -0.0079(16) 0.0008(17)
Br1 0.0842(4) 0.0719(3) 0.0927(4) -0.0033(3) 0.0013(3) -0.0069(3)

loop_
_atom_type_symbol
_atom_type_description
_atom_type_scat_dispersion_real
_atom_type_scat_dispersion_imag
_atom_type_scat_source
C C 0.0033 0.0016 'International Tables Vol C Tables 4.2.6.8 and 6.1.1.4'
H H 0.0000 0.0000 'International Tables Vol C Tables 4.2.6.8 and 6.1.1.4'
N N 0.0061 0.0033 'International Tables Vol C Tables 4.2.6.8 and 6.1.1.4'
O O 0.0106 0.0060 'International Tables Vol C Tables 4.2.6.8 and 6.1.1.4'
P P 0.1023 0.0942 'International Tables Vol C Tables 4.2.6.8 and 6.1.1.4'
Zn Zn 0.2839 1.4301 'International Tables Vol C Tables 4.2.6.8 and 6.1.1.4'
B B 0.0013 0.0007 'International Tables Vol C Tables 4.2.6.8 and 6.1.1.4'
Br Br -0.2901 2.4595 'International Tables Vol C Tables 4.2.6.8 and 6.1.1.4'

loop_
_geom_angle_atom_site_label_1
_geom_angle_atom_site_label_2
_geom_angle_atom_site_label_3
_geom_angle
C55 Zn1 N2 111.58(13)
C55 Zn1 N1 115.21(12)
N2 Zn1 N1 133.12(10)
N1 P1 C13 112.37(12)
N1 P1 C19 109.99(13)
C13 P1 C19 109.73(13)
N1 P1 C2 116.52(13)
C13 P1 C2 105.04(13)
C19 P1 C2 102.61(13)
C12 O1 C1 105.8(2)
C25 N1 P1 120.44(18)
C25 N1 Zn1 109.01(17)
P1 N1 Zn1 130.13(13)
O1 C1 C2 123.2(2)
O1 C1 C6 111.5(2)
C2 C1 C6 125.2(3)
C73 B1 C67 110.6(2)
C73 B1 C61 108.7(2)
C67 B1 C61 109.0(2)
C73 B1 C79 109.8(2)
C67 B1 C79 108.3(2)
C61 B1 C79 110.4(2)
N2 P2 C40 114.55(13)
N2 P2 C34 109.24(13)
C40 P2 C34 107.18(14)
N2 P2 C11 115.59(13)
C40 P2 C11 104.82(14)
C34 P2 C11 104.72(14)
C46 N2 P2 120.21(18)
C46 N2 Zn1 110.37(17)
P2 N2 Zn1 129.29(13)
C1 C2 C3 115.0(3)
C1 C2 P1 119.4(2)
C3 C2 P1 124.7(2)
C4 C3 C2 121.3(3)
C4 C3 H3 119.4
C2 C3 H3 119.4
C5 C4 C3 121.7(3)
C5 C4 H4 119.2
C3 C4 H4 119.2
C4 C5 C6 118.8(3)
C4 C5 H5 120.6
C6 C5 H5 120.6
C5 C6 C1 117.9(3)
C5 C6 C7 136.7(3)
C1 C6 C7 105.5(3)
C12 C7 C8 117.8(3)
C12 C7 C6 105.5(2)
C8 C7 C6 136.7(3)
C9 C8 C7 118.9(3)
C9 C8 H8 120.6
C7 C8 H8 120.6
C8 C9 C10 121.5(3)
C8 C9 H9 119.2
C10 C9 H9 119.2
C11 C10 C9 121.2(3)
C11 C10 H10 119.4
C9 C10 H10 119.4
C12 C11 C10 115.5(3)
C12 C11 P2 119.4(2)
C10 C11 P2 124.9(2)
O1 C12 C11 123.2(3)
O1 C12 C7 111.7(2)
C11 C12 C7 125.0(3)
C18 C13 C14 119.6(3)
C18 C13 P1 121.8(2)
C14 C13 P1 118.5(2)
C15 C14 C13 120.0(3)
C15 C14 H14 120.0
C13 C14 H14 120.0
C16 C15 C14 119.9(3)
C16 C15 H15 120.1
C14 C15 H15 120.1
C17 C16 C15 120.6(3)
C17 C16 H16 119.7
C15 C16 H16 119.7
C16 C17 C18 120.2(3)
C16 C17 H17 119.9
C18 C17 H17 119.9
C13 C18 C17 119.6(3)
C13 C18 H18 120.2
C17 C18 H18 120.2
C24 C19 C20 119.3(3)
C24 C19 P1 120.5(2)
C20 C19 P1 120.1(2)
C21 C20 C19 119.6(3)
C21 C20 H20 120.2
C19 C20 H20 120.2
C20 C21 C22 120.6(3)
C20 C21 H21 119.7
C22 C21 H21 119.7
C23 C22 C21 119.7(3)
C23 C22 H22 120.1
C21 C22 H22 120.1
C22 C23 C24 120.5(3)
C22 C23 H23 119.8
C24 C23 H23 119.8
C23 C24 C19 120.3(3)
C23 C24 H24 119.9
C19 C24 H24 119.9
C26 C25 C30 120.4(3)
C26 C25 N1 120.4(2)
C30 C25 N1 119.2(3)
C27 C26 C25 118.2(3)
C27 C26 C32 119.1(3)
C25 C26 C32 122.7(3)
C28 C27 C26 122.5(3)
C28 C27 H27 118.7
C26 C27 H27 118.7
C29 C28 C27 118.1(3)
C29 C28 C33 121.0(3)
C27 C28 C33 120.9(3)
C28 C29 C30 122.5(3)
C28 C29 H29 118.8
C30 C29 H29 118.8
C29 C30 C25 118.3(3)
C29 C30 C31 120.0(3)
C25 C30 C31 121.6(3)
C30 C31 H31A 109.5
C30 C31 H31B 109.5
H31A C31 H31B 109.5
C30 C31 H31C 109.5
H31A C31 H31C 109.5
H31B C31 H31C 109.5
C26 C32 H32A 109.5
C26 C32 H32B 109.5
H32A C32 H32B 109.5
C26 C32 H32C 109.5
H32A C32 H32C 109.5
H32B C32 H32C 109.5
C28 C33 H33A 109.5
C28 C33 H33B 109.5
H33A C33 H33B 109.5
C28 C33 H33C 109.5
H33A C33 H33C 109.5
H33B C33 H33C 109.5
C39 C34 C35 120.5(3)
C39 C34 P2 119.8(2)
C35 C34 P2 119.6(2)
C36 C35 C34 119.5(3)
C36 C35 H35 120.3
C34 C35 H35 120.3
C37 C36 C35 119.8(3)
C37 C36 H36 120.1
C35 C36 H36 120.1
C38 C37 C36 120.9(3)
C38 C37 H37 119.5
C36 C37 H37 119.5
C37 C38 C39 119.6(4)
C37 C38 H38 120.2
C39 C38 H38 120.2
C34 C39 C38 119.7(3)
C34 C39 H39 120.1
C38 C39 H39 120.1
C45 C40 C41 119.2(3)
C45 C40 P2 121.9(2)
C41 C40 P2 118.9(2)
C40 C41 C42 119.6(3)
C40 C41 H41 120.2
C42 C41 H41 120.2
C43 C42 C41 121.0(4)
C43 C42 H42 119.5
C41 C42 H42 119.5
C42 C43 C44 119.8(3)
C42 C43 H43 120.1
C44 C43 H43 120.1
C43 C44 C45 120.3(3)
C43 C44 H44 119.9
C45 C44 H44 119.9
C40 C45 C44 120.1(3)
C40 C45 H45 119.9
C44 C45 H45 119.9
C51 C46 C47 120.8(3)
C51 C46 N2 119.5(3)
C47 C46 N2 119.7(3)
C48 C47 C46 118.8(3)
C48 C47 C52 118.4(3)
C46 C47 C52 122.8(3)
C49 C48 C47 122.0(4)
C49 C48 H48 119.0
C47 C48 H48 119.0
C48 C49 C50 118.4(3)
C48 C49 C53 120.6(4)
C50 C49 C53 121.0(4)
C49 C50 C51 122.0(3)
C49 C50 H50 119.0
C51 C50 H50 119.0
C46 C51 C50 118.0(3)
C46 C51 C54 122.6(3)
C50 C51 C54 119.3(3)
C47 C52 H52A 109.5
C47 C52 H52B 109.5
H52A C52 H52B 109.5
C47 C52 H52C 109.5
H52A C52 H52C 109.5
H52B C52 H52C 109.5
C49 C53 H53A 109.5
C49 C53 H53B 109.5
H53A C53 H53B 109.5
C49 C53 H53C 109.5
H53A C53 H53C 109.5
H53B C53 H53C 109.5
C51 C54 H54A 109.5
C51 C54 H54B 109.5
H54A C54 H54B 109.5
C51 C54 H54C 109.5
H54A C54 H54C 109.5
H54B C54 H54C 109.5
C56 C55 C60 119.1(4)
C56 C55 Zn1 120.8(4)
C60 C55 Zn1 120.0(3)
C55 C56 C57 123.0(5)
C55 C56 H56 118.5
C57 C56 H56 118.5
C58 C57 C56 118.0(5)
C58 C57 H57 121.0
C56 C57 H57 121.0
C57 C58 C59 121.2(5)
C57 C58 H58 119.4
C59 C58 H58 119.4
C58 C59 C60 117.1(5)
C58 C59 H59 121.5
C60 C59 H59 121.5
C59 C60 C55 121.6(5)
C59 C60 H60 119.2
C55 C60 H60 119.2
C62 C61 C66 114.9(3)
C62 C61 B1 125.0(3)
C66 C61 B1 119.9(2)
C63 C62 C61 123.1(3)
C63 C62 H62 118.5
C61 C62 H62 118.5
C64 C63 C62 120.1(3)
C64 C63 H63 120.0
C62 C63 H63 120.0
C65 C64 C63 118.9(3)
C65 C64 H64 120.6
C63 C64 H64 120.6
C64 C65 C66 120.6(3)
C64 C65 H65 119.7
C66 C65 H65 119.7
C65 C66 C61 122.5(3)
C65 C66 H66 118.8
C61 C66 H66 118.8
C68 C67 C72 114.9(3)
C68 C67 B1 123.9(2)
C72 C67 B1 121.1(3)
C67 C68 C69 122.8(3)
C67 C68 H68 118.6
C69 C68 H68 118.6
C70 C69 C68 120.4(3)
C70 C69 H69 119.8
C68 C69 H69 119.8
C69 C70 C71 118.5(3)
C69 C70 H70 120.8
C71 C70 H70 120.8
C72 C71 C70 120.3(3)
C72 C71 H71 119.9
C70 C71 H71 119.9
C71 C72 C67 123.1(3)
C71 C72 H72 118.4
C67 C72 H72 118.4
C74 C73 C78 114.4(3)
C74 C73 B1 125.4(3)
C78 C73 B1 120.2(3)
C75 C74 C73 123.2(3)
C75 C74 H74 118.4
C73 C74 H74 118.4
C76 C75 C74 120.1(3)
C76 C75 H75 120.0
C74 C75 H75 120.0
C77 C76 C75 118.8(3)
C77 C76 H76 120.6
C75 C76 H76 120.6
C76 C77 C78 120.6(3)
C76 C77 H77 119.7
C78 C77 H77 119.7
C77 C78 C73 122.9(3)
C77 C78 H78 118.6
C73 C78 H78 118.6
C80 C79 C84 114.6(3)
C80 C79 B1 125.8(3)
C84 C79 B1 119.6(3)
C79 C80 C81 122.5(3)
C79 C80 H80 118.8
C81 C80 H80 118.8
C82 C81 C80 120.6(3)
C82 C81 H81 119.7
C80 C81 H81 119.7
C81 C82 C83 118.7(3)
C81 C82 H82 120.7
C83 C82 H82 120.7
C82 C83 C84 120.4(3)
C82 C83 H83 119.8
C84 C83 H83 119.8
C83 C84 C79 123.3(3)
C83 C84 H84 118.4
C79 C84 H84 118.4
C2S C1S C6S 120.0
C2S C1S H1S 120.0
C6S C1S H1S 120.0
C3S C2S C1S 120.0
C3S C2S H2S 120.0
C1S C2S H2S 120.0
C2S C3S C4S 120.0
C2S C3S H3S 120.0
C4S C3S H3S 120.0
C3S C4S C5S 120.0
C3S C4S H4S 120.0
C5S C4S H4S 120.0
C6S C5S C4S 120.0
C6S C5S H5S 120.0
C4S C5S H5S 120.0
C5S C6S C1S 120.0
C5S C6S Br1 120.65(15)
C1S C6S Br1 119.35(15)

loop_
_geom_bond_atom_site_label_1
_geom_bond_atom_site_label_2
_geom_bond_distance
Zn1 C55 1.943(4)
Zn1 N2 2.012(2)
Zn1 N1 2.016(2)
P1 N1 1.598(2)
P1 C13 1.795(3)
P1 C19 1.798(3)
P1 C2 1.801(3)
O1 C12 1.374(3)
O1 C1 1.380(3)
N1 C25 1.451(3)
C1 C2 1.382(4)
C1 C6 1.393(4)
B1 C73 1.642(4)
B1 C67 1.645(4)
B1 C61 1.646(4)
B1 C79 1.655(4)
P2 N2 1.599(2)
P2 C40 1.795(3)
P2 C34 1.801(3)
P2 C11 1.807(3)
N2 C46 1.460(4)
C2 C3 1.397(4)
C3 C4 1.393(4)
C3 H3 0.9500
C4 C5 1.378(4)
C4 H4 0.9500
C5 C6 1.391(4)
C5 H5 0.9500
C6 C7 1.452(4)
C7 C12 1.391(4)
C7 C8 1.394(4)
C8 C9 1.380(5)
C8 H8 0.9500
C9 C10 1.396(5)
C9 H9 0.9500
C10 C11 1.390(4)
C10 H10 0.9500
C11 C12 1.384(4)
C13 C18 1.386(4)
C13 C14 1.390(4)
C14 C15 1.380(4)
C14 H14 0.9500
C15 C16 1.371(5)
C15 H15 0.9500
C16 C17 1.369(5)
C16 H16 0.9500
C17 C18 1.386(5)
C17 H17 0.9500
C18 H18 0.9500
C19 C24 1.391(4)
C19 C20 1.398(4)
C20 C21 1.383(4)
C20 H20 0.9500
C21 C22 1.384(5)
C21 H21 0.9500
C22 C23 1.376(5)
C22 H22 0.9500
C23 C24 1.378(4)
C23 H23 0.9500
C24 H24 0.9500
C25 C26 1.405(4)
C25 C30 1.407(4)
C26 C27 1.389(4)
C26 C32 1.497(4)
C27 C28 1.386(5)
C27 H27 0.9500
C28 C29 1.373(5)
C28 C33 1.525(4)
C29 C30 1.395(4)
C29 H29 0.9500
C30 C31 1.498(4)
C31 H31A 0.9800
C31 H31B 0.9800
C31 H31C 0.9800
C32 H32A 0.9800
C32 H32B 0.9800
C32 H32C 0.9800
C33 H33A 0.9800
C33 H33B 0.9800
C33 H33C 0.9800
C34 C39 1.381(5)
C34 C35 1.395(4)
C35 C36 1.381(4)
C35 H35 0.9500
C36 C37 1.381(6)
C36 H36 0.9500
C37 C38 1.381(6)
C37 H37 0.9500
C38 C39 1.388(5)
C38 H38 0.9500
C39 H39 0.9500
C40 C45 1.381(4)
C40 C41 1.382(5)
C41 C42 1.388(5)
C41 H41 0.9500
C42 C43 1.362(5)
C42 H42 0.9500
C43 C44 1.363(6)
C43 H43 0.9500
C44 C45 1.391(5)
C44 H44 0.9500
C45 H45 0.9500
C46 C51 1.390(4)
C46 C47 1.403(4)
C47 C48 1.379(5)
C47 C52 1.501(5)
C48 C49 1.375(6)
C48 H48 0.9500
C49 C50 1.382(6)
C49 C53 1.517(5)
C50 C51 1.400(5)
C50 H50 0.9500
C51 C54 1.499(5)
C52 H52A 0.9800
C52 H52B 0.9800
C52 H52C 0.9800
C53 H53A 0.9800
C53 H53B 0.9800
C53 H53C 0.9800
C54 H54A 0.9800
C54 H54B 0.9800
C54 H54C 0.9800
C55 C56 1.306(6)
C55 C60 1.417(6)
C56 C57 1.422(6)
C56 H56 0.9500
C57 C58 1.398(8)
C57 H57 0.9500
C58 C59 1.402(8)
C58 H58 0.9500
C59 C60 1.415(6)
C59 H59 0.9500
C60 H60 0.9500
C61 C62 1.396(4)
C61 C66 1.402(4)
C62 C63 1.388(4)
C62 H62 0.9500
C63 C64 1.381(5)
C63 H63 0.9500
C64 C65 1.372(5)
C64 H64 0.9500
C65 C66 1.390(4)
C65 H65 0.9500
C66 H66 0.9500
C67 C68 1.395(4)
C67 C72 1.402(4)
C68 C69 1.396(4)
C68 H68 0.9500
C69 C70 1.379(5)
C69 H69 0.9500
C70 C71 1.392(5)
C70 H70 0.9500
C71 C72 1.381(4)
C71 H71 0.9500
C72 H72 0.9500
C73 C74 1.396(4)
C73 C78 1.410(4)
C74 C75 1.394(4)
C74 H74 0.9500
C75 C76 1.381(5)
C75 H75 0.9500
C76 C77 1.374(5)
C76 H76 0.9500
C77 C78 1.387(5)
C77 H77 0.9500
C78 H78 0.9500
C79 C80 1.395(4)
C79 C84 1.404(4)
C80 C81 1.403(5)
C80 H80 0.9500
C81 C82 1.371(5)
C81 H81 0.9500
C82 C83 1.377(5)
C82 H82 0.9500
C83 C84 1.383(4)
C83 H83 0.9500
C84 H84 0.9500
C1S C2S 1.3900
C1S C6S 1.3900
C1S H1S 0.9500
C2S C3S 1.3900
C2S H2S 0.9500
C3S C4S 1.3900
C3S H3S 0.9500
C4S C5S 1.3900
C4S H4S 0.9500
C5S C6S 1.3900
C5S H5S 0.9500
C6S Br1 1.858(2)

loop_
_geom_torsion_atom_site_label_1
_geom_torsion_atom_site_label_2
_geom_torsion_atom_site_label_3
_geom_torsion_atom_site_label_4
_geom_torsion
C13 P1 N1 C25 -22.1(3)
C19 P1 N1 C25 -144.7(2)
C2 P1 N1 C25 99.2(2)
C13 P1 N1 Zn1 149.56(16)
C19 P1 N1 Zn1 27.0(2)
C2 P1 N1 Zn1 -89.17(19)
C55 Zn1 N1 C25 50.7(2)
N2 Zn1 N1 C25 -125.66(18)
C55 Zn1 N1 P1 -121.7(2)
N2 Zn1 N1 P1 61.9(2)
C12 O1 C1 C2 177.7(2)
C12 O1 C1 C6 -0.1(3)
C40 P2 N2 C46 -27.3(3)
C34 P2 N2 C46 -147.6(2)
C11 P2 N2 C46 94.7(2)
C40 P2 N2 Zn1 148.05(18)
C34 P2 N2 Zn1 27.8(2)
C11 P2 N2 Zn1 -89.9(2)
C55 Zn1 N2 C46 51.7(3)
N1 Zn1 N2 C46 -131.83(19)
C55 Zn1 N2 P2 -124.0(2)
N1 Zn1 N2 P2 52.4(2)
O1 C1 C2 C3 179.6(2)
C6 C1 C2 C3 -2.9(4)
O1 C1 C2 P1 -10.7(4)
C6 C1 C2 P1 166.8(2)
N1 P1 C2 C1 42.5(3)
C13 P1 C2 C1 167.6(2)
C19 P1 C2 C1 -77.7(2)
N1 P1 C2 C3 -148.9(2)
C13 P1 C2 C3 -23.8(3)
C19 P1 C2 C3 90.9(3)
C1 C2 C3 C4 1.5(4)
P1 C2 C3 C4 -167.5(2)
C2 C3 C4 C5 0.5(4)
C3 C4 C5 C6 -1.3(4)
C4 C5 C6 C1 0.0(4)
C4 C5 C6 C7 179.0(3)
O1 C1 C6 C5 179.9(2)
C2 C1 C6 C5 2.2(4)
O1 C1 C6 C7 0.7(3)
C2 C1 C6 C7 -177.1(3)
C5 C6 C7 C12 -180.0(3)
C1 C6 C7 C12 -0.9(3)
C5 C6 C7 C8 0.9(6)
C1 C6 C7 C8 179.9(3)
C12 C7 C8 C9 0.3(4)
C6 C7 C8 C9 179.4(3)
C7 C8 C9 C10 -1.8(5)
C8 C9 C10 C11 1.3(5)
C9 C10 C11 C12 0.8(4)
C9 C10 C11 P2 -173.5(2)
N2 P2 C11 C12 46.0(3)
C40 P2 C11 C12 173.1(2)
C34 P2 C11 C12 -74.2(2)
N2 P2 C11 C10 -139.9(2)
C40 P2 C11 C10 -12.8(3)
C34 P2 C11 C10 99.9(3)
C1 O1 C12 C11 177.8(3)
C1 O1 C12 C7 -0.6(3)
C10 C11 C12 O1 179.4(2)
P2 C11 C12 O1 -6.0(4)
C10 C11 C12 C7 -2.4(4)
P2 C11 C12 C7 172.2(2)
C8 C7 C12 O1 -179.7(2)
C6 C7 C12 O1 0.9(3)
C8 C7 C12 C11 1.9(4)
C6 C7 C12 C11 -177.4(3)
N1 P1 C13 C18 -118.2(2)
C19 P1 C13 C18 4.5(3)
C2 P1 C13 C18 114.1(2)
N1 P1 C13 C14 57.4(3)
C19 P1 C13 C14 -179.9(2)
C2 P1 C13 C14 -70.3(3)
C18 C13 C14 C15 2.3(5)
P1 C13 C14 C15 -173.4(3)
C13 C14 C15 C16 -2.4(5)
C14 C15 C16 C17 -0.2(5)
C15 C16 C17 C18 2.8(5)
C14 C13 C18 C17 0.4(4)
P1 C13 C18 C17 175.9(2)
C16 C17 C18 C13 -2.9(5)
N1 P1 C19 C24 -157.3(2)
C13 P1 C19 C24 78.6(3)
C2 P1 C19 C24 -32.6(3)
N1 P1 C19 C20 25.3(3)
C13 P1 C19 C20 -98.8(3)
C2 P1 C19 C20 149.9(2)
C24 C19 C20 C21 1.4(5)
P1 C19 C20 C21 178.9(3)
C19 C20 C21 C22 -2.2(5)
C20 C21 C22 C23 1.0(5)
C21 C22 C23 C24 1.0(5)
C22 C23 C24 C19 -1.7(5)
C20 C19 C24 C23 0.5(5)
P1 C19 C24 C23 -177.0(2)
P1 N1 C25 C26 87.1(3)
Zn1 N1 C25 C26 -86.2(3)
P1 N1 C25 C30 -93.3(3)
Zn1 N1 C25 C30 93.4(3)
C30 C25 C26 C27 -0.9(4)
N1 C25 C26 C27 178.7(3)
C30 C25 C26 C32 177.9(3)
N1 C25 C26 C32 -2.6(4)
C25 C26 C27 C28 0.3(5)
C32 C26 C27 C28 -178.5(3)
C26 C27 C28 C29 0.1(5)
C26 C27 C28 C33 178.5(3)
C27 C28 C29 C30 0.1(5)
C33 C28 C29 C30 -178.2(3)
C28 C29 C30 C25 -0.7(5)
C28 C29 C30 C31 175.7(3)
C26 C25 C30 C29 1.1(4)
N1 C25 C30 C29 -178.5(3)
C26 C25 C30 C31 -175.2(3)
N1 C25 C30 C31 5.2(4)
N2 P2 C34 C39 30.1(3)
C40 P2 C34 C39 -94.5(3)
C11 P2 C34 C39 154.5(3)
N2 P2 C34 C35 -155.1(2)
C40 P2 C34 C35 80.3(3)
C11 P2 C34 C35 -30.7(3)
C39 C34 C35 C36 -0.4(5)
P2 C34 C35 C36 -175.2(2)
C34 C35 C36 C37 -0.6(5)
C35 C36 C37 C38 1.2(6)
C36 C37 C38 C39 -0.7(7)
C35 C34 C39 C38 0.9(5)
P2 C34 C39 C38 175.6(3)
C37 C38 C39 C34 -0.3(6)
N2 P2 C40 C45 -115.6(3)
C34 P2 C40 C45 5.8(3)
C11 P2 C40 C45 116.7(3)
N2 P2 C40 C41 65.5(3)
C34 P2 C40 C41 -173.1(3)
C11 P2 C40 C41 -62.2(3)
C45 C40 C41 C42 -1.6(5)
P2 C40 C41 C42 177.3(3)
C40 C41 C42 C43 0.0(6)
C41 C42 C43 C44 1.8(6)
C42 C43 C44 C45 -2.0(6)
C41 C40 C45 C44 1.4(5)
P2 C40 C45 C44 -177.4(3)
C43 C44 C45 C40 0.3(5)
P2 N2 C46 C51 -95.7(3)
Zn1 N2 C46 C51 88.1(3)
P2 N2 C46 C47 87.3(3)
Zn1 N2 C46 C47 -88.9(3)
C51 C46 C47 C48 -0.7(5)
N2 C46 C47 C48 176.3(3)
C51 C46 C47 C52 179.5(3)
N2 C46 C47 C52 -3.5(4)
C46 C47 C48 C49 0.0(5)
C52 C47 C48 C49 179.8(3)
C47 C48 C49 C50 0.3(6)
C47 C48 C49 C53 -178.2(4)
C48 C49 C50 C51 0.0(6)
C53 C49 C50 C51 178.5(4)
C47 C46 C51 C50 1.0(4)
N2 C46 C51 C50 -176.0(3)
C47 C46 C51 C54 -176.6(3)
N2 C46 C51 C54 6.4(4)
C49 C50 C51 C46 -0.7(5)
C49 C50 C51 C54 177.0(3)
N2 Zn1 C55 C56 -67.9(4)
N1 Zn1 C55 C56 115.0(3)
N2 Zn1 C55 C60 108.1(3)
N1 Zn1 C55 C60 -69.0(4)
C60 C55 C56 C57 -1.5(7)
Zn1 C55 C56 C57 174.5(3)
C55 C56 C57 C58 1.0(7)
C56 C57 C58 C59 0.4(8)
C57 C58 C59 C60 -1.1(8)
C58 C59 C60 C55 0.6(7)
C56 C55 C60 C59 0.7(6)
Zn1 C55 C60 C59 -175.4(3)
C73 B1 C61 C62 -144.2(3)
C67 B1 C61 C62 95.1(3)
C79 B1 C61 C62 -23.8(4)
C73 B1 C61 C66 40.2(4)
C67 B1 C61 C66 -80.5(3)
C79 B1 C61 C66 160.7(3)
C66 C61 C62 C63 -0.2(4)
B1 C61 C62 C63 -175.9(3)
C61 C62 C63 C64 0.2(5)
C62 C63 C64 C65 -0.1(5)
C63 C64 C65 C66 -0.1(5)
C64 C65 C66 C61 0.0(5)
C62 C61 C66 C65 0.1(5)
B1 C61 C66 C65 176.1(3)
C73 B1 C67 C68 -113.1(3)
C61 B1 C67 C68 6.5(4)
C79 B1 C67 C68 126.6(3)
C73 B1 C67 C72 66.2(3)
C61 B1 C67 C72 -174.3(2)
C79 B1 C67 C72 -54.1(3)
C72 C67 C68 C69 -1.1(4)
B1 C67 C68 C69 178.2(3)
C67 C68 C69 C70 -0.5(5)
C68 C69 C70 C71 1.3(5)
C69 C70 C71 C72 -0.4(5)
C70 C71 C72 C67 -1.3(5)
C68 C67 C72 C71 2.0(4)
B1 C67 C72 C71 -177.4(3)
C67 B1 C73 C74 -11.1(4)
C61 B1 C73 C74 -130.8(3)
C79 B1 C73 C74 108.4(3)
C67 B1 C73 C78 170.4(2)
C61 B1 C73 C78 50.7(3)
C79 B1 C73 C78 -70.1(3)
C78 C73 C74 C75 0.9(4)
B1 C73 C74 C75 -177.7(3)
C73 C74 C75 C76 1.3(5)
C74 C75 C76 C77 -1.8(5)
C75 C76 C77 C78 0.2(5)
C76 C77 C78 C73 2.1(5)
C74 C73 C78 C77 -2.5(4)
B1 C73 C78 C77 176.1(3)
C73 B1 C79 C80 16.5(4)
C67 B1 C79 C80 137.3(3)
C61 B1 C79 C80 -103.4(3)
C73 B1 C79 C84 -164.0(3)
C67 B1 C79 C84 -43.1(3)
C61 B1 C79 C84 76.1(3)
C84 C79 C80 C81 0.0(4)
B1 C79 C80 C81 179.5(3)
C79 C80 C81 C82 0.1(5)
C80 C81 C82 C83 -0.3(5)
C81 C82 C83 C84 0.5(5)
C82 C83 C84 C79 -0.5(5)
C80 C79 C84 C83 0.2(5)
B1 C79 C84 C83 -179.4(3)
C6S C1S C2S C3S 0.0
C1S C2S C3S C4S 0.0
C2S C3S C4S C5S 0.0
C3S C4S C5S C6S 0.0
C4S C5S C6S C1S 0.0
C4S C5S C6S Br1 -179.31(18)
C2S C1S C6S C5S 0.0
C2S C1S C6S Br1 179.32(18)

loop_
_platon_squeeze_void_nr
_platon_squeeze_void_average_x
_platon_squeeze_void_average_y
_platon_squeeze_void_average_z
_platon_squeeze_void_volume
_platon_squeeze_void_count_electrons
_platon_squeeze_void_content
1 0.000 0.000 0.000 323 71 ' '
2 0.000 0.500 0.500 323 71 ' '
